data_7125267
loop_
_publ_author_name
'Kumar, Ravi'
'Thorat, Shridhar H.'
'Reddy, Maddi Sridhar'

_publ_section_title
;
 Cu-Catalyzed iminative hydroolefination of unactivated alkynes en route
 to 4-imino-tetrahydropyridines and 4-aminopyridines.
;
_journal_issue 92
_journal_name_full 'Chemical communications (Cambridge, England)'
_journal_page_first 13475
_journal_page_last 13478
_journal_paper_doi 10.1039/c6cc08081b
_journal_volume 52
_journal_year 2016
_chemical_formula_moiety 'C25 H30 N2 O3 S'
_chemical_formula_sum 'C25 H30 N2 O3 S'
_chemical_formula_weight 438.57
_space_group_crystal_system monoclinic
_space_group_IT_number 14
_space_group_name_Hall '-P 2yn'
_space_group_name_H-M_alt 'P 1 21/n 1'
_atom_sites_solution_hydrogens mixed
_audit_creation_method SHELXL-2013
_audit_update_record
;
2016-07-06 deposited with the CCDC.
2016-10-21 downloaded from the CCDC.
;
_cell_angle_alpha 90
_cell_angle_beta 106.907(2)
_cell_angle_gamma 90
_cell_formula_units_Z 4
_cell_length_a 15.6911(13)
_cell_length_b 7.8759(7)
_cell_length_c 19.8219(14)
_cell_measurement_reflns_used 1719
_cell_measurement_temperature 150(2)
_cell_measurement_theta_max 34.68
_cell_measurement_theta_min 4.64
_cell_volume 2343.7(3)
_computing_cell_refinement 'Bruker SAINT'
_computing_data_collection 'Bruker APEX2'
_computing_data_reduction 'Bruker SAINT'
_computing_molecular_graphics 'Bruker SHELXTL'
_computing_publication_material 'Bruker SHELXTL'
_computing_structure_refinement 'SHELXL-2013 (Sheldrick, 2013)'
_computing_structure_solution 'SHELXS-97 (Sheldrick, 2008)'
_diffrn_ambient_temperature 150(2)
_diffrn_measured_fraction_theta_full 0.950
_diffrn_measured_fraction_theta_max 0.976
_diffrn_measurement_device_type 'Bruker APEX-II CCD'
_diffrn_measurement_method '\f and \w scans'
_diffrn_radiation_monochromator graphite
_diffrn_radiation_source 'sealed tube'
_diffrn_radiation_type MoK\a
_diffrn_radiation_wavelength 0.71073
_diffrn_reflns_av_R_equivalents 0.0488
_diffrn_reflns_av_unetI/netI 0.0301
_diffrn_reflns_Laue_measured_fraction_full 0.950
_diffrn_reflns_Laue_measured_fraction_max 0.976
_diffrn_reflns_limit_h_max 18
_diffrn_reflns_limit_h_min -18
_diffrn_reflns_limit_k_max 9
_diffrn_reflns_limit_k_min -9
_diffrn_reflns_limit_l_max 22
_diffrn_reflns_limit_l_min -23
_diffrn_reflns_number 30275
_diffrn_reflns_point_group_measured_fraction_full 0.950
_diffrn_reflns_point_group_measured_fraction_max 0.976
_diffrn_reflns_theta_full 25.242
_diffrn_reflns_theta_max 24.999
_diffrn_reflns_theta_min 1.465
_exptl_absorpt_coefficient_mu 0.166
_exptl_absorpt_correction_T_max 0.9565
_exptl_absorpt_correction_T_min 0.9349
_exptl_absorpt_correction_type multi-scan
_exptl_absorpt_process_details SADABS,(BRUKER,2006)
_exptl_crystal_colour COLOURLESS
_exptl_crystal_density_diffrn 1.243
_exptl_crystal_description BLOCK
_exptl_crystal_F_000 936
_exptl_crystal_size_max 0.410
_exptl_crystal_size_mid 0.340
_exptl_crystal_size_min 0.270
_refine_diff_density_max 0.615
_refine_diff_density_min -0.560
_refine_diff_density_rms 0.076
_refine_ls_extinction_method none
_refine_ls_goodness_of_fit_ref 1.098
_refine_ls_hydrogen_treatment mixed
_refine_ls_matrix_type full
_refine_ls_number_parameters 286
_refine_ls_number_reflns 4034
_refine_ls_number_restraints 0
_refine_ls_restrained_S_all 1.098
_refine_ls_R_factor_all 0.0767
_refine_ls_R_factor_gt 0.0484
_refine_ls_shift/su_max 0.001
_refine_ls_shift/su_mean 0.000
_refine_ls_structure_factor_coef Fsqd
_refine_ls_weighting_details 'w=1/[\s^2^(Fo^2^)+(0.0698P)^2^+1.7967P] where P=(Fo^2^+2Fc^2^)/3'
_refine_ls_weighting_scheme calc
_refine_ls_wR_factor_gt 0.1176
_refine_ls_wR_factor_ref 0.1417
_reflns_Friedel_coverage 0.000
_reflns_number_gt 3356
_reflns_number_total 4034
_reflns_threshold_expression 'I > 2\s(I)'
_cod_data_source_file c6cc08081b2.cif
_cod_data_source_block RMIR_031_020516_0m
_cod_depositor_comments
;
The following automatic conversions were performed:

data item '_exptl_absorpt_correction_type' value 'MULTI-SCAN' was
changed to 'multi-scan' in accordance with the
/home/saulius/struct/COD-crude-data/automatic-downloads/DataCite-retrospective/RSC/depositions/lib/dictionaries/cif_core.dic
dictionary named 'cif_core.dic' version 2.4.2 last updated on
2011-04-26.

Automatic conversion script
Id: cif_fix_values 6909 2019-04-08 15:41:33Z antanas 
;
_cod_original_sg_symbol_H-M 'P 21/n'
_cod_database_code 7125267
_shelx_space_group_comment
;
The symmetry employed for this shelxl refinement is uniquely defined
by the following loop, which should always be used as a source of
symmetry information in preference to the above space-group names.
They are only intended as comments.
;
_shelx_estimated_absorpt_t_min 0.935
_shelx_estimated_absorpt_t_max 0.956
_shelxl_version_number 2013-3

loop_
_space_group_symop_operation_xyz
'x, y, z'
'-x+1/2, y+1/2, -z+1/2'
'-x, -y, -z'
'x-1/2, -y-1/2, z-1/2'

loop_
_atom_site_label
_atom_site_type_symbol
_atom_site_fract_x
_atom_site_fract_y
_atom_site_fract_z
_atom_site_U_iso_or_equiv
_atom_site_adp_type
_atom_site_occupancy
_atom_site_site_symmetry_order
_atom_site_calc_flag
_atom_site_refinement_flags_posn
_atom_site_refinement_flags_adp
S1 S 0.84892(4) 0.58763(9) 1.05331(3) 0.0301(2) Uani 1 1 d . .
O1 O 0.61011(11) 0.7451(2) 0.79644(8) 0.0252(4) Uani 1 1 d . .
O2 O 0.86423(15) 0.4144(3) 1.07567(9) 0.0501(6) Uani 1 1 d . .
O3 O 0.92526(12) 0.6921(3) 1.05637(9) 0.0464(6) Uani 1 1 d . .
N1 N 0.80676(13) 0.3987(3) 0.79418(10) 0.0233(5) Uani 1 1 d . .
N2 N 0.77491(13) 0.6020(2) 0.97662(9) 0.0245(5) Uani 1 1 d . .
C1 C 0.72903(15) 0.4631(3) 0.79422(11) 0.0199(5) Uani 1 1 d . .
C2 C 0.71766(15) 0.5443(3) 0.85463(11) 0.0199(5) Uani 1 1 d . .
C3 C 0.78564(16) 0.5269(3) 0.92039(11) 0.0212(5) Uani 1 1 d . .
C4 C 0.86549(16) 0.4189(3) 0.92108(12) 0.0269(5) Uani 1 1 d . .
H4A H 0.8533 0.2993 0.9306 0.032 Uiso 1 1 calc R U
H4B H 0.9176 0.4575 0.9595 0.032 Uiso 1 1 calc R U
C5 C 0.88699(16) 0.4293(3) 0.85158(12) 0.0284(6) Uani 1 1 d . .
H5A H 0.9111 0.5431 0.8463 0.034 Uiso 1 1 calc R U
H5B H 0.9327 0.3437 0.8505 0.034 Uiso 1 1 calc R U
C6 C 0.65516(16) 0.4358(3) 0.72837(11) 0.0210(5) Uani 1 1 d . .
C7 C 0.67093(17) 0.4563(3) 0.66319(11) 0.0243(5) Uani 1 1 d . .
H7 H 0.7280 0.4917 0.6611 0.029 Uiso 1 1 calc R U
C8 C 0.60357(18) 0.4251(3) 0.60123(12) 0.0301(6) Uani 1 1 d . .
H8 H 0.6146 0.4394 0.5569 0.036 Uiso 1 1 calc R U
C9 C 0.52086(17) 0.3734(3) 0.60410(12) 0.0310(6) Uani 1 1 d . .
H9 H 0.4746 0.3534 0.5617 0.037 Uiso 1 1 calc R U
C10 C 0.50492(18) 0.3505(3) 0.66851(13) 0.0312(6) Uani 1 1 d . .
H10 H 0.4481 0.3128 0.6703 0.037 Uiso 1 1 calc R U
C11 C 0.57148(17) 0.3822(3) 0.73033(12) 0.0271(6) Uani 1 1 d . .
H11 H 0.5600 0.3674 0.7744 0.033 Uiso 1 1 calc R U
C12 C 0.63670(16) 0.6500(3) 0.84703(11) 0.0203(5) Uani 1 1 d . .
C13 C 0.58693(18) 0.6380(4) 0.90106(13) 0.0341(6) Uani 1 1 d . .
H13A H 0.6277 0.6730 0.9472 0.041 Uiso 1 1 calc R U
H13B H 0.5716 0.5173 0.9053 0.041 Uiso 1 1 calc R U
C14 C 0.50308(16) 0.7408(3) 0.88766(12) 0.0269(5) Uani 1 1 d . .
H14A H 0.4575 0.6945 0.8461 0.032 Uiso 1 1 calc R U
H14B H 0.5153 0.8596 0.8771 0.032 Uiso 1 1 calc R U
C15 C 0.46750(17) 0.7375(3) 0.95125(12) 0.0275(6) Uani 1 1 d . .
H15A H 0.4560 0.6178 0.9611 0.033 Uiso 1 1 calc R U
H15B H 0.5147 0.7803 0.9925 0.033 Uiso 1 1 calc R U
C16 C 0.38373(19) 0.8384(3) 0.94509(14) 0.0341(6) Uani 1 1 d . .
H16A H 0.3352 0.7939 0.9051 0.041 Uiso 1 1 calc R U
H16B H 0.3941 0.9582 0.9347 0.041 Uiso 1 1 calc R U
C17 C 0.3543(2) 0.8312(4) 1.01181(15) 0.0416(7) Uani 1 1 d . .
H17A H 0.3415 0.7115 1.0207 0.050 Uiso 1 1 calc R U
H17B H 0.4043 0.8696 1.0521 0.050 Uiso 1 1 calc R U
C18 C 0.2739(3) 0.9363(4) 1.00943(19) 0.0601(10) Uani 1 1 d . .
H18A H 0.2856 1.0552 1.0005 0.090 Uiso 1 1 calc R U
H18B H 0.2607 0.9277 1.0547 0.090 Uiso 1 1 calc R U
H18C H 0.2229 0.8950 0.9716 0.090 Uiso 1 1 calc R U
C19 C 0.78885(17) 0.6846(3) 1.10624(11) 0.0247(5) Uani 1 1 d . .
C20 C 0.70510(17) 0.6263(3) 1.10325(12) 0.0274(6) Uani 1 1 d . .
H20 H 0.6786 0.5371 1.0719 0.033 Uiso 1 1 calc R U
C21 C 0.65995(18) 0.6987(3) 1.14628(12) 0.0293(6) Uani 1 1 d . .
H21 H 0.6020 0.6587 1.1439 0.035 Uiso 1 1 calc R U
C22 C 0.69719(19) 0.8284(3) 1.19294(11) 0.0302(6) Uani 1 1 d . .
C23 C 0.7826(2) 0.8816(3) 1.19537(13) 0.0365(7) Uani 1 1 d . .
H23 H 0.8101 0.9686 1.2276 0.044 Uiso 1 1 calc R U
C24 C 0.82844(19) 0.8119(3) 1.15247(12) 0.0322(6) Uani 1 1 d . .
H24 H 0.8865 0.8511 1.1547 0.039 Uiso 1 1 calc R U
C25 C 0.6475(2) 0.9071(4) 1.23935(15) 0.0457(8) Uani 1 1 d . .
H25A H 0.5842 0.8780 1.2214 0.069 Uiso 1 1 calc R U
H25B H 0.6544 1.0307 1.2394 0.069 Uiso 1 1 calc R U
H25C H 0.6715 0.8639 1.2875 0.069 Uiso 1 1 calc R U
H1 H 0.8116(16) 0.344(3) 0.7581(13) 0.018(6) Uiso 1 1 d . .

loop_
_atom_site_aniso_label
_atom_site_aniso_U_11
_atom_site_aniso_U_22
_atom_site_aniso_U_33
_atom_site_aniso_U_23
_atom_site_aniso_U_13
_atom_site_aniso_U_12
S1 0.0277(4) 0.0456(4) 0.0141(3) -0.0039(2) 0.0016(2) 0.0105(3)
O1 0.0257(10) 0.0308(9) 0.0214(8) 0.0081(7) 0.0103(7) 0.0050(7)
O2 0.0716(16) 0.0530(12) 0.0223(9) 0.0032(8) 0.0083(9) 0.0345(11)
O3 0.0226(11) 0.0877(16) 0.0269(9) -0.0162(10) 0.0042(8) -0.0052(10)
N1 0.0206(12) 0.0335(11) 0.0162(9) -0.0071(8) 0.0060(8) 0.0014(9)
N2 0.0277(12) 0.0305(11) 0.0141(9) -0.0019(7) 0.0044(8) 0.0040(9)
C1 0.0215(14) 0.0199(11) 0.0191(11) 0.0011(8) 0.0070(9) -0.0018(9)
C2 0.0205(13) 0.0231(11) 0.0170(10) -0.0011(8) 0.0068(9) -0.0015(9)
C3 0.0220(13) 0.0217(12) 0.0203(11) 0.0006(8) 0.0067(9) 0.0001(9)
C4 0.0207(13) 0.0382(14) 0.0201(11) -0.0046(9) 0.0036(9) 0.0074(11)
C5 0.0175(13) 0.0439(15) 0.0230(12) -0.0076(10) 0.0047(10) 0.0025(11)
C6 0.0225(14) 0.0217(11) 0.0186(11) -0.0017(8) 0.0056(9) -0.0010(9)
C7 0.0235(14) 0.0288(12) 0.0215(11) -0.0013(9) 0.0080(10) -0.0008(10)
C8 0.0397(17) 0.0309(13) 0.0169(11) 0.0010(9) 0.0038(10) -0.0003(11)
C9 0.0285(15) 0.0334(14) 0.0229(12) -0.0034(10) -0.0052(10) -0.0036(11)
C10 0.0257(15) 0.0349(14) 0.0313(13) -0.0042(10) 0.0056(11) -0.0056(11)
C11 0.0299(15) 0.0309(13) 0.0212(11) -0.0022(9) 0.0084(10) -0.0032(11)
C12 0.0227(13) 0.0218(11) 0.0164(10) -0.0011(8) 0.0057(9) -0.0019(9)
C13 0.0328(16) 0.0479(16) 0.0261(12) 0.0144(11) 0.0154(11) 0.0162(13)
C14 0.0272(14) 0.0308(13) 0.0252(12) 0.0038(10) 0.0118(10) 0.0042(11)
C15 0.0273(14) 0.0326(13) 0.0248(12) 0.0024(10) 0.0111(10) 0.0040(11)
C16 0.0411(17) 0.0294(13) 0.0398(14) 0.0068(11) 0.0240(12) 0.0083(12)
C17 0.056(2) 0.0361(15) 0.0449(16) 0.0080(12) 0.0334(15) 0.0134(14)
C18 0.075(3) 0.054(2) 0.070(2) 0.0125(16) 0.051(2) 0.0248(18)
C19 0.0308(15) 0.0291(13) 0.0124(10) 0.0000(9) 0.0034(9) 0.0034(10)
C20 0.0324(15) 0.0288(13) 0.0195(11) -0.0044(9) 0.0053(10) -0.0032(11)
C21 0.0328(15) 0.0353(14) 0.0211(11) 0.0006(10) 0.0100(10) -0.0041(11)
C22 0.0446(17) 0.0301(13) 0.0178(11) 0.0008(9) 0.0122(11) 0.0026(12)
C23 0.0485(19) 0.0328(14) 0.0282(13) -0.0123(10) 0.0111(12) -0.0095(13)
C24 0.0343(16) 0.0398(15) 0.0231(12) -0.0059(10) 0.0091(11) -0.0072(12)
C25 0.059(2) 0.0490(17) 0.0361(15) -0.0085(12) 0.0242(14) 0.0046(15)

loop_
_atom_type_symbol
_atom_type_description
_atom_type_scat_dispersion_real
_atom_type_scat_dispersion_imag
_atom_type_scat_source
C C 0.0033 0.0016 'International Tables Vol C Tables 4.2.6.8 and 6.1.1.4'
H H 0.0000 0.0000 'International Tables Vol C Tables 4.2.6.8 and 6.1.1.4'
N N 0.0061 0.0033 'International Tables Vol C Tables 4.2.6.8 and 6.1.1.4'
O O 0.0106 0.0060 'International Tables Vol C Tables 4.2.6.8 and 6.1.1.4'
S S 0.1246 0.1234 'International Tables Vol C Tables 4.2.6.8 and 6.1.1.4'

loop_
_geom_angle_atom_site_label_1
_geom_angle_atom_site_label_2
_geom_angle_atom_site_label_3
_geom_angle
O2 S1 O3 117.93(14)
O2 S1 N2 111.41(11)
O3 S1 N2 111.02(11)
O2 S1 C19 107.27(12)
O3 S1 C19 107.93(12)
N2 S1 C19 99.50(10)
C1 N1 C5 121.77(19)
C1 N1 H1 119.9(16)
C5 N1 H1 118.1(16)
C3 N2 S1 121.90(17)
N1 C1 C2 121.2(2)
N1 C1 C6 115.33(19)
C2 C1 C6 123.4(2)
C1 C2 C3 119.0(2)
C1 C2 C12 118.76(19)
C3 C2 C12 122.24(19)
N2 C3 C2 118.9(2)
N2 C3 C4 123.7(2)
C2 C3 C4 117.29(19)
C3 C4 C5 111.41(19)
C3 C4 H4A 109.3
C5 C4 H4A 109.3
C3 C4 H4B 109.3
C5 C4 H4B 109.3
H4A C4 H4B 108.0
N1 C5 C4 109.4(2)
N1 C5 H5A 109.8
C4 C5 H5A 109.8
N1 C5 H5B 109.8
C4 C5 H5B 109.8
H5A C5 H5B 108.2
C11 C6 C7 119.0(2)
C11 C6 C1 121.36(19)
C7 C6 C1 119.6(2)
C8 C7 C6 120.3(2)
C8 C7 H7 119.9
C6 C7 H7 119.9
C9 C8 C7 120.0(2)
C9 C8 H8 120.0
C7 C8 H8 120.0
C8 C9 C10 120.2(2)
C8 C9 H9 119.9
C10 C9 H9 119.9
C9 C10 C11 120.1(2)
C9 C10 H10 119.9
C11 C10 H10 119.9
C10 C11 C6 120.4(2)
C10 C11 H11 119.8
C6 C11 H11 119.8
O1 C12 C2 120.2(2)
O1 C12 C13 119.9(2)
C2 C12 C13 119.88(19)
C12 C13 C14 116.80(19)
C12 C13 H13A 108.1
C14 C13 H13A 108.1
C12 C13 H13B 108.1
C14 C13 H13B 108.1
H13A C13 H13B 107.3
C13 C14 C15 111.00(19)
C13 C14 H14A 109.4
C15 C14 H14A 109.4
C13 C14 H14B 109.4
C15 C14 H14B 109.4
H14A C14 H14B 108.0
C16 C15 C14 116.4(2)
C16 C15 H15A 108.2
C14 C15 H15A 108.2
C16 C15 H15B 108.2
C14 C15 H15B 108.2
H15A C15 H15B 107.3
C15 C16 C17 112.7(2)
C15 C16 H16A 109.0
C17 C16 H16A 109.0
C15 C16 H16B 109.0
C17 C16 H16B 109.0
H16A C16 H16B 107.8
C18 C17 C16 114.6(2)
C18 C17 H17A 108.6
C16 C17 H17A 108.6
C18 C17 H17B 108.6
C16 C17 H17B 108.6
H17A C17 H17B 107.6
C17 C18 H18A 109.5
C17 C18 H18B 109.5
H18A C18 H18B 109.5
C17 C18 H18C 109.5
H18A C18 H18C 109.5
H18B C18 H18C 109.5
C20 C19 C24 120.7(2)
C20 C19 S1 119.71(18)
C24 C19 S1 119.5(2)
C19 C20 C21 119.4(2)
C19 C20 H20 120.3
C21 C20 H20 120.3
C20 C21 C22 121.6(3)
C20 C21 H21 119.2
C22 C21 H21 119.2
C21 C22 C23 117.4(2)
C21 C22 C25 121.3(3)
C23 C22 C25 121.4(2)
C24 C23 C22 121.9(2)
C24 C23 H23 119.0
C22 C23 H23 119.0
C23 C24 C19 119.0(3)
C23 C24 H24 120.5
C19 C24 H24 120.5
C22 C25 H25A 109.5
C22 C25 H25B 109.5
H25A C25 H25B 109.5
C22 C25 H25C 109.5
H25A C25 H25C 109.5
H25B C25 H25C 109.5

loop_
_geom_bond_atom_site_label_1
_geom_bond_atom_site_label_2
_geom_bond_distance
S1 O2 1.433(2)
S1 O3 1.440(2)
S1 N2 1.6265(19)
S1 C19 1.774(2)
O1 C12 1.224(3)
N1 C1 1.321(3)
N1 C5 1.451(3)
N1 H1 0.86(2)
N2 C3 1.315(3)
C1 C2 1.414(3)
C1 C6 1.488(3)
C2 C3 1.431(3)
C2 C12 1.489(3)
C3 C4 1.511(3)
C4 C5 1.513(3)
C4 H4A 0.9900
C4 H4B 0.9900
C5 H5A 0.9900
C5 H5B 0.9900
C6 C11 1.390(3)
C6 C7 1.394(3)
C7 C8 1.390(3)
C7 H7 0.9500
C8 C9 1.377(4)
C8 H8 0.9500
C9 C10 1.382(4)
C9 H9 0.9500
C10 C11 1.382(3)
C10 H10 0.9500
C11 H11 0.9500
C12 C13 1.501(3)
C13 C14 1.501(3)
C13 H13A 0.9900
C13 H13B 0.9900
C14 C15 1.520(3)
C14 H14A 0.9900
C14 H14B 0.9900
C15 C16 1.510(4)
C15 H15A 0.9900
C15 H15B 0.9900
C16 C17 1.524(3)
C16 H16A 0.9900
C16 H16B 0.9900
C17 C18 1.498(4)
C17 H17A 0.9900
C17 H17B 0.9900
C18 H18A 0.9800
C18 H18B 0.9800
C18 H18C 0.9800
C19 C20 1.377(4)
C19 C24 1.379(3)
C20 C21 1.381(3)
C20 H20 0.9500
C21 C22 1.388(3)
C21 H21 0.9500
C22 C23 1.391(4)
C22 C25 1.502(3)
C23 C24 1.378(4)
C23 H23 0.9500
C24 H24 0.9500
C25 H25A 0.9800
C25 H25B 0.9800
C25 H25C 0.9800

loop_
_geom_torsion_atom_site_label_1
_geom_torsion_atom_site_label_2
_geom_torsion_atom_site_label_3
_geom_torsion_atom_site_label_4
_geom_torsion
O2 S1 N2 C3 -58.7(2)
O3 S1 N2 C3 74.9(2)
C19 S1 N2 C3 -171.64(19)
C5 N1 C1 C2 -9.3(3)
C5 N1 C1 C6 173.7(2)
N1 C1 C2 C3 -12.5(3)
C6 C1 C2 C3 164.3(2)
N1 C1 C2 C12 165.4(2)
C6 C1 C2 C12 -17.8(3)
S1 N2 C3 C2 179.74(17)
S1 N2 C3 C4 1.1(3)
C1 C2 C3 N2 -179.8(2)
C12 C2 C3 N2 2.4(3)
C1 C2 C3 C4 -1.0(3)
C12 C2 C3 C4 -178.8(2)
N2 C3 C4 C5 -148.8(2)
C2 C3 C4 C5 32.5(3)
C1 N1 C5 C4 41.0(3)
C3 C4 C5 N1 -50.1(3)
N1 C1 C6 C11 134.5(2)
C2 C1 C6 C11 -42.5(3)
N1 C1 C6 C7 -42.5(3)
C2 C1 C6 C7 140.6(2)
C11 C6 C7 C8 0.6(3)
C1 C6 C7 C8 177.6(2)
C6 C7 C8 C9 -0.1(4)
C7 C8 C9 C10 -0.8(4)
C8 C9 C10 C11 1.2(4)
C9 C10 C11 C6 -0.7(4)
C7 C6 C11 C10 -0.2(3)
C1 C6 C11 C10 -177.2(2)
C1 C2 C12 O1 -42.1(3)
C3 C2 C12 O1 135.7(2)
C1 C2 C12 C13 137.0(2)
C3 C2 C12 C13 -45.1(3)
O1 C12 C13 C14 2.6(4)
C2 C12 C13 C14 -176.6(2)
C12 C13 C14 C15 -171.5(2)
C13 C14 C15 C16 179.2(2)
C14 C15 C16 C17 -178.6(2)
C15 C16 C17 C18 177.2(3)
O2 S1 C19 C20 -62.8(2)
O3 S1 C19 C20 169.18(19)
N2 S1 C19 C20 53.3(2)
O2 S1 C19 C24 114.0(2)
O3 S1 C19 C24 -14.0(2)
N2 S1 C19 C24 -129.9(2)
C24 C19 C20 C21 1.1(4)
S1 C19 C20 C21 177.89(18)
C19 C20 C21 C22 -0.4(4)
C20 C21 C22 C23 -0.8(4)
C20 C21 C22 C25 179.7(2)
C21 C22 C23 C24 1.3(4)
C25 C22 C23 C24 -179.2(3)
C22 C23 C24 C19 -0.6(4)
C20 C19 C24 C23 -0.6(4)
S1 C19 C24 C23 -177.4(2)
